data_4029100
loop_
_publ_author_name
'Broman, S\/oren Lindb&#x00E6;k'
'Jevric, Martyn'
'Bond, Andrew D.'
'Nielsen, Mogens Br\/ondsted'

_publ_section_title
;
 Syntheses of donor-acceptor-functionalized dihydroazulenes.
;
_journal_issue 1
_journal_name_full 'The Journal of organic chemistry'
_journal_page_first 41
_journal_page_last 64
_journal_paper_doi 10.1021/jo4020326
_journal_volume 79
_journal_year 2014
_chemical_absolute_configuration unk
_chemical_formula_moiety 'C18 H11 N3 O2'
_chemical_formula_sum 'C18 H11 N3 O2'
_chemical_formula_weight 301.30
_chemical_name_common 'Nitro DHA 056'
_space_group_IT_number 1
_symmetry_cell_setting triclinic
_symmetry_space_group_name_Hall 'P 1'
_symmetry_space_group_name_H-M 'P 1'
_atom_sites_solution_hydrogens geom
_atom_sites_solution_primary direct
_atom_sites_solution_secondary difmap
_audit_creation_method SHELXL-97
_cell_angle_alpha 84.699(2)
_cell_angle_beta 83.150(2)
_cell_angle_gamma 74.522(2)
_cell_formula_units_Z 2
_cell_length_a 6.1413(2)
_cell_length_b 8.6786(3)
_cell_length_c 14.2186(6)
_cell_measurement_reflns_used 8524
_cell_measurement_temperature 150(2)
_cell_measurement_theta_max 25.65
_cell_measurement_theta_min 2.76
_cell_volume 723.67(5)
_computing_cell_refinement 'SAINT v.7.68a (Bruker, 2010)'
_computing_data_collection 'APEX2 v2010.1-2 (Bruker, 2010)'
_computing_data_reduction SAINT
_computing_molecular_graphics SHELXTL
_computing_publication_material SHELXTL
_computing_structure_refinement SHELXTL
_computing_structure_solution 'SHELXTL v.6.12 (Sheldrick, 2008)'
_diffrn_ambient_temperature 150(2)
_diffrn_measured_fraction_theta_full 0.986
_diffrn_measured_fraction_theta_max 0.986
_diffrn_measurement_device_type 'Bruker Nonius X8APEX-II CCD'
_diffrn_measurement_method '\w and \f scans'
_diffrn_radiation_monochromator graphite
_diffrn_radiation_source 'fine-focus sealed tube'
_diffrn_radiation_type MoK\a
_diffrn_radiation_wavelength 0.71073
_diffrn_reflns_av_R_equivalents 0.0223
_diffrn_reflns_av_sigmaI/netI 0.0266
_diffrn_reflns_limit_h_max 7
_diffrn_reflns_limit_h_min -7
_diffrn_reflns_limit_k_max 10
_diffrn_reflns_limit_k_min -10
_diffrn_reflns_limit_l_max 17
_diffrn_reflns_limit_l_min -17
_diffrn_reflns_number 12897
_diffrn_reflns_theta_full 25.73
_diffrn_reflns_theta_max 25.73
_diffrn_reflns_theta_min 3.62
_diffrn_standards_number 0
_exptl_absorpt_coefficient_mu 0.093
_exptl_absorpt_correction_T_max 0.991
_exptl_absorpt_correction_T_min 0.882
_exptl_absorpt_correction_type multi-scan
_exptl_absorpt_process_details 'SADABS (Sheldrick, 2008)'
_exptl_crystal_colour yellow
_exptl_crystal_density_diffrn 1.383
_exptl_crystal_density_method 'not measured'
_exptl_crystal_description plate
_exptl_crystal_F_000 312
_exptl_crystal_size_max 0.50
_exptl_crystal_size_mid 0.30
_exptl_crystal_size_min 0.10
_refine_diff_density_max 0.146
_refine_diff_density_min -0.187
_refine_diff_density_rms 0.032
_refine_ls_abs_structure_details
;
In the absence of significant anomalous scattering effects, the absolute
structure cannot be established. Friedel pairs have *not* been merged.
;
_refine_ls_extinction_method none
_refine_ls_goodness_of_fit_ref 1.040
_refine_ls_hydrogen_treatment constr
_refine_ls_matrix_type full
_refine_ls_number_parameters 415
_refine_ls_number_reflns 4971
_refine_ls_number_restraints 3
_refine_ls_restrained_S_all 1.039
_refine_ls_R_factor_all 0.0341
_refine_ls_R_factor_gt 0.0316
_refine_ls_shift/su_max 0.000
_refine_ls_shift/su_mean 0.000
_refine_ls_structure_factor_coef Fsqd
_refine_ls_weighting_details 'calc w=1/[\s^2^(Fo^2^)+(0.0395P)^2^+0.1759P] where P=(Fo^2^+2Fc^2^)/3'
_refine_ls_weighting_scheme calc
_refine_ls_wR_factor_gt 0.0783
_refine_ls_wR_factor_ref 0.0797
_reflns_number_gt 4709
_reflns_number_total 4971
_reflns_threshold_expression I>2\s(I)
_cod_data_source_file jo4020326_si_001.cif
_cod_data_source_block mb1103
_cod_database_code 4029100

loop_
_symmetry_equiv_pos_as_xyz
'x, y, z'

loop_
_atom_site_label
_atom_site_type_symbol
_atom_site_fract_x
_atom_site_fract_y
_atom_site_fract_z
_atom_site_U_iso_or_equiv
_atom_site_adp_type
_atom_site_occupancy
_atom_site_symmetry_multiplicity
_atom_site_calc_flag
_atom_site_refinement_flags
O1A O 1.4927(2) -0.06775(19) 0.39373(11) 0.0411(4) Uani 1 1 d .
O2A O 1.2245(3) -0.1483(2) 0.47883(11) 0.0436(4) Uani 1 1 d .
N1A N 0.5091(3) 0.2534(2) 0.09472(13) 0.0306(4) Uani 1 1 d .
N2A N 0.9499(3) 0.5623(2) 0.06003(11) 0.0260(4) Uani 1 1 d .
N3A N 1.2928(3) -0.0537(2) 0.42049(12) 0.0301(4) Uani 1 1 d .
C1A C 0.2761(3) 0.6564(2) 0.25999(13) 0.0234(4) Uani 1 1 d .
C2A C 0.4346(3) 0.5481(2) 0.31779(14) 0.0249(4) Uani 1 1 d .
H2AA H 0.4119 0.5388 0.3851 0.030 Uiso 1 1 calc R
C3A C 0.6171(3) 0.4618(2) 0.26749(13) 0.0215(4) Uani 1 1 d .
C4A C 0.5917(3) 0.5034(2) 0.16039(12) 0.0189(4) Uani 1 1 d .
C5A C 0.3741(3) 0.6489(2) 0.15753(13) 0.0199(4) Uani 1 1 d .
H5AA H 0.2644 0.6232 0.1187 0.024 Uiso 1 1 calc R
C6A C 0.4130(3) 0.8091(2) 0.12262(13) 0.0242(4) Uani 1 1 d .
H6AA H 0.5630 0.8192 0.1050 0.029 Uiso 1 1 calc R
C7A C 0.2350(3) 0.9381(2) 0.11645(14) 0.0298(4) Uani 1 1 d .
H7AA H 0.2661 1.0343 0.0880 0.036 Uiso 1 1 calc R
C8A C 0.0021(3) 0.9444(3) 0.14882(15) 0.0315(5) Uani 1 1 d .
H8AA H -0.1100 1.0143 0.1131 0.038 Uiso 1 1 calc R
C9A C -0.0733(3) 0.8609(3) 0.22484(15) 0.0309(5) Uani 1 1 d .
H9AA H -0.2330 0.8786 0.2382 0.037 Uiso 1 1 calc R
C10A C 0.0665(3) 0.7478(3) 0.28738(15) 0.0288(4) Uani 1 1 d .
H10A H 0.0083 0.7365 0.3519 0.035 Uiso 1 1 calc R
C11A C 0.5484(3) 0.3631(2) 0.12048(13) 0.0210(4) Uani 1 1 d .
C12A C 0.7940(3) 0.5374(2) 0.10405(12) 0.0203(4) Uani 1 1 d .
C13A C 0.7977(3) 0.3306(2) 0.30482(12) 0.0214(4) Uani 1 1 d .
C14A C 0.7410(3) 0.2364(2) 0.38438(13) 0.0255(4) Uani 1 1 d .
H14A H 0.5888 0.2595 0.4128 0.031 Uiso 1 1 calc R
C15A C 0.9005(3) 0.1115(3) 0.42200(14) 0.0273(4) Uani 1 1 d .
H15A H 0.8595 0.0470 0.4753 0.033 Uiso 1 1 calc R
C16A C 1.1225(3) 0.0808(2) 0.38120(13) 0.0244(4) Uani 1 1 d .
C17A C 1.1863(3) 0.1709(2) 0.30270(13) 0.0256(4) Uani 1 1 d .
H17A H 1.3396 0.1481 0.2755 0.031 Uiso 1 1 calc R
C18A C 1.0236(3) 0.2942(2) 0.26480(13) 0.0250(4) Uani 1 1 d .
H18A H 1.0652 0.3560 0.2103 0.030 Uiso 1 1 calc R
O1B O 1.2244(3) 0.1411(2) 0.60423(13) 0.0573(5) Uani 1 1 d .
O2B O 1.2205(3) 0.3515(2) 0.51085(12) 0.0517(5) Uani 1 1 d .
N1B N 0.4766(3) 0.5869(2) 0.94081(11) 0.0267(4) Uani 1 1 d .
N2B N 0.0574(3) 0.3000(2) 0.87939(13) 0.0344(4) Uani 1 1 d .
N3B N 1.1312(3) 0.2755(3) 0.57370(13) 0.0378(5) Uani 1 1 d .
C1B C -0.1109(3) 0.7690(2) 0.74694(13) 0.0255(4) Uani 1 1 d .
C2B C 0.0813(3) 0.6933(3) 0.68387(14) 0.0264(4) Uani 1 1 d .
H2BA H 0.0923 0.7153 0.6170 0.032 Uiso 1 1 calc R
C3B C 0.2429(3) 0.5885(2) 0.72935(13) 0.0225(4) Uani 1 1 d .
C4B C 0.1603(3) 0.5742(2) 0.83596(12) 0.0196(4) Uani 1 1 d .
C5B C -0.0621(3) 0.7153(2) 0.84784(13) 0.0216(4) Uani 1 1 d .
H5BA H -0.1890 0.6737 0.8819 0.026 Uiso 1 1 calc R
C6B C -0.0423(3) 0.8579(2) 0.89479(14) 0.0268(4) Uani 1 1 d .
H6BA H 0.0993 0.8599 0.9145 0.032 Uiso 1 1 calc R
C7B C -0.2239(4) 0.9827(2) 0.90913(14) 0.0315(5) Uani 1 1 d .
H7BA H -0.2069 1.0655 0.9447 0.038 Uiso 1 1 calc R
C8B C -0.4424(3) 1.0022(2) 0.87538(15) 0.0335(5) Uani 1 1 d .
H8BA H -0.5721 1.0530 0.9154 0.040 Uiso 1 1 calc R
C9B C -0.4799(3) 0.9551(2) 0.79207(16) 0.0335(5) Uani 1 1 d .
H9BA H -0.6329 0.9792 0.7775 0.040 Uiso 1 1 calc R
C10B C -0.3081(3) 0.8717(3) 0.72413(15) 0.0308(5) Uani 1 1 d .
H10B H -0.3342 0.8895 0.6590 0.037 Uiso 1 1 calc R
C11B C 0.3370(3) 0.5820(2) 0.89641(12) 0.0198(4) Uani 1 1 d .
C12B C 0.1034(3) 0.4186(2) 0.86125(13) 0.0225(4) Uani 1 1 d .
C13B C 0.4687(3) 0.5006(2) 0.68867(13) 0.0232(4) Uani 1 1 d .
C14B C 0.5645(3) 0.5620(3) 0.60397(13) 0.0289(4) Uani 1 1 d .
H14B H 0.4797 0.6562 0.5723 0.035 Uiso 1 1 calc R
C15B C 0.7792(3) 0.4882(3) 0.56601(14) 0.0322(5) Uani 1 1 d .
H15B H 0.8443 0.5310 0.5090 0.039 Uiso 1 1 calc R
C16B C 0.8985(3) 0.3504(3) 0.61247(14) 0.0296(5) Uani 1 1 d .
C17B C 0.8093(3) 0.2829(3) 0.69415(14) 0.0300(4) Uani 1 1 d .
H17B H 0.8929 0.1857 0.7234 0.036 Uiso 1 1 calc R
C18B C 0.5935(3) 0.3603(2) 0.73287(13) 0.0273(4) Uani 1 1 d .
H18B H 0.5303 0.3171 0.7902 0.033 Uiso 1 1 calc R

loop_
_atom_site_aniso_label
_atom_site_aniso_U_11
_atom_site_aniso_U_22
_atom_site_aniso_U_33
_atom_site_aniso_U_23
_atom_site_aniso_U_13
_atom_site_aniso_U_12
O1A 0.0230(8) 0.0449(10) 0.0463(9) 0.0091(7) -0.0007(6) 0.0019(7)
O2A 0.0409(9) 0.0419(10) 0.0385(9) 0.0211(7) -0.0027(7) -0.0030(7)
N1A 0.0294(9) 0.0257(10) 0.0377(10) -0.0058(7) -0.0018(7) -0.0082(7)
N2A 0.0199(8) 0.0312(10) 0.0266(8) 0.0033(7) -0.0026(7) -0.0078(7)
N3A 0.0280(9) 0.0316(10) 0.0264(9) 0.0031(7) -0.0054(7) -0.0006(7)
C1A 0.0214(9) 0.0225(11) 0.0258(10) -0.0023(8) 0.0009(7) -0.0057(8)
C2A 0.0255(10) 0.0249(11) 0.0220(9) -0.0003(7) -0.0004(7) -0.0038(8)
C3A 0.0203(9) 0.0246(10) 0.0202(9) -0.0006(7) -0.0005(7) -0.0076(7)
C4A 0.0160(8) 0.0184(10) 0.0220(9) -0.0007(7) -0.0014(7) -0.0040(7)
C5A 0.0167(8) 0.0187(10) 0.0232(9) -0.0027(7) -0.0022(7) -0.0021(7)
C6A 0.0259(10) 0.0215(10) 0.0247(10) -0.0009(7) -0.0014(7) -0.0059(8)
C7A 0.0375(11) 0.0214(11) 0.0288(10) -0.0019(8) -0.0032(8) -0.0047(9)
C8A 0.0300(11) 0.0258(11) 0.0340(11) -0.0079(9) -0.0093(8) 0.0057(8)
C9A 0.0193(9) 0.0312(12) 0.0397(12) -0.0115(9) -0.0034(8) 0.0009(8)
C10A 0.0250(10) 0.0302(12) 0.0290(10) -0.0066(8) 0.0033(8) -0.0042(8)
C11A 0.0149(8) 0.0213(10) 0.0232(9) 0.0021(7) -0.0001(7) -0.0007(7)
C12A 0.0197(9) 0.0188(10) 0.0216(9) -0.0010(7) -0.0045(7) -0.0026(7)
C13A 0.0216(9) 0.0231(10) 0.0203(9) -0.0020(7) -0.0037(7) -0.0061(7)
C14A 0.0198(9) 0.0318(11) 0.0227(10) -0.0001(8) 0.0028(7) -0.0052(8)
C15A 0.0262(10) 0.0308(11) 0.0220(9) 0.0054(8) 0.0007(7) -0.0058(8)
C16A 0.0249(10) 0.0242(10) 0.0220(10) 0.0002(7) -0.0043(7) -0.0024(8)
C17A 0.0200(9) 0.0295(11) 0.0255(10) 0.0015(8) 0.0005(7) -0.0058(8)
C18A 0.0235(10) 0.0273(11) 0.0225(10) 0.0038(8) 0.0000(7) -0.0065(8)
O1B 0.0355(9) 0.0710(14) 0.0462(10) -0.0058(9) 0.0015(8) 0.0180(9)
O2B 0.0329(9) 0.0711(13) 0.0457(10) -0.0100(9) 0.0144(8) -0.0103(8)
N1B 0.0207(8) 0.0331(10) 0.0270(9) 0.0001(7) -0.0016(7) -0.0092(7)
N2B 0.0285(9) 0.0248(10) 0.0503(11) 0.0021(8) -0.0051(8) -0.0084(7)
N3B 0.0234(9) 0.0556(14) 0.0297(10) -0.0131(9) -0.0007(7) 0.0007(9)
C1B 0.0250(10) 0.0260(11) 0.0254(10) 0.0034(8) -0.0046(8) -0.0075(8)
C2B 0.0267(10) 0.0297(11) 0.0208(9) 0.0008(8) -0.0033(7) -0.0043(8)
C3B 0.0222(9) 0.0247(11) 0.0212(9) -0.0010(7) -0.0017(7) -0.0075(8)
C4B 0.0176(9) 0.0190(9) 0.0209(9) 0.0011(7) -0.0013(7) -0.0037(7)
C5B 0.0156(8) 0.0223(10) 0.0248(9) 0.0032(7) 0.0002(7) -0.0038(7)
C6B 0.0268(10) 0.0262(11) 0.0263(10) -0.0011(8) -0.0020(8) -0.0055(8)
C7B 0.0379(12) 0.0215(11) 0.0308(11) -0.0010(8) 0.0006(9) -0.0021(9)
C8B 0.0280(10) 0.0227(11) 0.0391(12) 0.0080(9) 0.0068(8) 0.0040(8)
C9B 0.0204(10) 0.0285(12) 0.0454(13) 0.0107(9) -0.0039(9) -0.0001(8)
C10B 0.0272(10) 0.0312(12) 0.0315(11) 0.0061(9) -0.0080(8) -0.0037(9)
C11B 0.0187(9) 0.0187(9) 0.0201(9) 0.0018(7) 0.0031(7) -0.0049(7)
C12B 0.0178(9) 0.0231(11) 0.0243(9) -0.0015(8) -0.0030(7) -0.0010(7)
C13B 0.0235(9) 0.0235(10) 0.0223(9) -0.0043(7) -0.0024(7) -0.0048(8)
C14B 0.0270(10) 0.0313(12) 0.0248(10) 0.0017(8) -0.0038(8) -0.0021(8)
C15B 0.0301(11) 0.0428(13) 0.0225(10) -0.0024(9) 0.0017(8) -0.0092(9)
C16B 0.0216(9) 0.0412(13) 0.0256(10) -0.0120(9) -0.0007(8) -0.0048(9)
C17B 0.0285(11) 0.0288(11) 0.0295(10) -0.0040(8) -0.0039(8) -0.0008(9)
C18B 0.0263(10) 0.0295(11) 0.0232(10) -0.0003(8) 0.0015(8) -0.0044(8)

loop_
_atom_type_symbol
_atom_type_description
_atom_type_scat_dispersion_real
_atom_type_scat_dispersion_imag
_atom_type_scat_source
C C 0.0033 0.0016 'International Tables Vol C Tables 4.2.6.8 and 6.1.1.4'
H H 0.0000 0.0000 'International Tables Vol C Tables 4.2.6.8 and 6.1.1.4'
N N 0.0061 0.0033 'International Tables Vol C Tables 4.2.6.8 and 6.1.1.4'
O O 0.0106 0.0060 'International Tables Vol C Tables 4.2.6.8 and 6.1.1.4'

loop_
_geom_angle_atom_site_label_1
_geom_angle_atom_site_label_2
_geom_angle_atom_site_label_3
_geom_angle
O1A N3A O2A 123.46(17)
O1A N3A C16A 119.10(16)
O2A N3A C16A 117.43(16)
C10A C1A C2A 128.25(18)
C10A C1A C5A 122.67(17)
C2A C1A C5A 109.01(16)
C3A C2A C1A 113.41(17)
C3A C2A H2AA 123.3
C1A C2A H2AA 123.3
C2A C3A C13A 126.47(17)
C2A C3A C4A 109.00(16)
C13A C3A C4A 123.93(15)
C12A C4A C11A 107.01(14)
C12A C4A C3A 114.83(14)
C11A C4A C3A 107.72(15)
C12A C4A C5A 113.13(14)
C11A C4A C5A 109.53(14)
C3A C4A C5A 104.46(14)
C6A C5A C1A 108.89(15)
C6A C5A C4A 116.45(14)
C1A C5A C4A 103.18(14)
C6A C5A H5AA 109.3
C1A C5A H5AA 109.3
C4A C5A H5AA 109.3
C7A C6A C5A 119.80(17)
C7A C6A H6AA 120.1
C5A C6A H6AA 120.1
C6A C7A C8A 126.27(19)
C6A C7A H7AA 116.9
C8A C7A H7AA 116.9
C9A C8A C7A 126.51(19)
C9A C8A H8AA 116.7
C7A C8A H8AA 116.7
C8A C9A C10A 125.80(19)
C8A C9A H9AA 117.1
C10A C9A H9AA 117.1
C1A C10A C9A 123.96(19)
C1A C10A H10A 118.0
C9A C10A H10A 118.0
N1A C11A C4A 176.14(19)
N2A C12A C4A 179.31(19)
C14A C13A C18A 118.04(17)
C14A C13A C3A 118.36(16)
C18A C13A C3A 123.59(16)
C15A C14A C13A 121.27(17)
C15A C14A H14A 119.4
C13A C14A H14A 119.4
C14A C15A C16A 118.90(17)
C14A C15A H15A 120.5
C16A C15A H15A 120.5
C17A C16A C15A 121.81(17)
C17A C16A N3A 119.13(16)
C15A C16A N3A 119.03(16)
C18A C17A C16A 118.62(17)
C18A C17A H17A 120.7
C16A C17A H17A 120.7
C17A C18A C13A 121.34(17)
C17A C18A H18A 119.3
C13A C18A H18A 119.3
O1B N3B O2B 123.44(19)
O1B N3B C16B 118.84(19)
O2B N3B C16B 117.7(2)
C10B C1B C2B 128.09(18)
C10B C1B C5B 122.94(18)
C2B C1B C5B 108.96(16)
C3B C2B C1B 112.89(17)
C3B C2B H2BA 123.6
C1B C2B H2BA 123.6
C2B C3B C13B 127.50(17)
C2B C3B C4B 109.35(16)
C13B C3B C4B 123.14(16)
C11B C4B C12B 107.27(14)
C11B C4B C3B 111.59(14)
C12B C4B C3B 110.58(15)
C11B C4B C5B 113.85(14)
C12B C4B C5B 109.57(14)
C3B C4B C5B 104.00(14)
C6B C5B C1B 107.56(16)
C6B C5B C4B 116.13(15)
C1B C5B C4B 103.21(14)
C6B C5B H5BA 109.9
C1B C5B H5BA 109.9
C4B C5B H5BA 109.9
C7B C6B C5B 120.26(18)
C7B C6B H6BA 119.9
C5B C6B H6BA 119.9
C6B C7B C8B 125.8(2)
C6B C7B H7BA 117.1
C8B C7B H7BA 117.1
C9B C8B C7B 126.05(19)
C9B C8B H8BA 117.0
C7B C8B H8BA 117.0
C8B C9B C10B 125.35(18)
C8B C9B H9BA 117.3
C10B C9B H9BA 117.3
C1B C10B C9B 124.03(19)
C1B C10B H10B 118.0
C9B C10B H10B 118.0
N1B C11B C4B 178.24(18)
N2B C12B C4B 178.8(2)
C18B C13B C14B 118.72(17)
C18B C13B C3B 122.26(17)
C14B C13B C3B 119.00(17)
C15B C14B C13B 120.93(19)
C15B C14B H14B 119.5
C13B C14B H14B 119.5
C14B C15B C16B 118.62(19)
C14B C15B H15B 120.7
C16B C15B H15B 120.7
C17B C16B C15B 122.57(18)
C17B C16B N3B 119.02(19)
C15B C16B N3B 118.40(18)
C16B C17B C18B 118.27(19)
C16B C17B H17B 120.9
C18B C17B H17B 120.9
C17B C18B C13B 120.84(18)
C17B C18B H18B 119.6
C13B C18B H18B 119.6

loop_
_geom_bond_atom_site_label_1
_geom_bond_atom_site_label_2
_geom_bond_distance
O1A N3A 1.218(2)
O2A N3A 1.230(2)
N1A C11A 1.143(2)
N2A C12A 1.139(2)
N3A C16A 1.462(2)
C1A C10A 1.353(3)
C1A C2A 1.437(3)
C1A C5A 1.509(3)
C2A C3A 1.337(3)
C2A H2AA 0.9500
C3A C13A 1.471(3)
C3A C4A 1.549(2)
C4A C12A 1.478(2)
C4A C11A 1.488(3)
C4A C5A 1.576(2)
C5A C6A 1.503(3)
C5A H5AA 1.0000
C6A C7A 1.345(3)
C6A H6AA 0.9500
C7A C8A 1.438(3)
C7A H7AA 0.9500
C8A C9A 1.350(3)
C8A H8AA 0.9500
C9A C10A 1.436(3)
C9A H9AA 0.9500
C10A H10A 0.9500
C13A C14A 1.399(3)
C13A C18A 1.400(3)
C14A C15A 1.368(3)
C14A H14A 0.9500
C15A C16A 1.383(3)
C15A H15A 0.9500
C16A C17A 1.382(3)
C17A C18A 1.373(3)
C17A H17A 0.9500
C18A H18A 0.9500
O1B N3B 1.219(3)
O2B N3B 1.226(3)
N1B C11B 1.135(2)
N2B C12B 1.138(3)
N3B C16B 1.467(3)
C1B C10B 1.353(3)
C1B C2B 1.439(3)
C1B C5B 1.507(3)
C2B C3B 1.339(3)
C2B H2BA 0.9500
C3B C13B 1.472(3)
C3B C4B 1.545(2)
C4B C11B 1.481(2)
C4B C12B 1.486(3)
C4B C5B 1.576(2)
C5B C6B 1.498(3)
C5B H5BA 1.0000
C6B C7B 1.342(3)
C6B H6BA 0.9500
C7B C8B 1.441(3)
C7B H7BA 0.9500
C8B C9B 1.352(3)
C8B H8BA 0.9500
C9B C10B 1.431(3)
C9B H9BA 0.9500
C10B H10B 0.9500
C13B C18B 1.393(3)
C13B C14B 1.400(3)
C14B C15B 1.372(3)
C14B H14B 0.9500
C15B C16B 1.380(3)
C15B H15B 0.9500
C16B C17B 1.373(3)
C17B C18B 1.389(3)
C17B H17B 0.9500
C18B H18B 0.9500

loop_
_geom_torsion_atom_site_label_1
_geom_torsion_atom_site_label_2
_geom_torsion_atom_site_label_3
_geom_torsion_atom_site_label_4
_geom_torsion
C10A C1A C2A C3A 172.7(2)
C5A C1A C2A C3A -4.3(2)
C1A C2A C3A C13A -173.68(17)
C1A C2A C3A C4A -2.3(2)
C2A C3A C4A C12A 132.07(17)
C13A C3A C4A C12A -56.3(2)
C2A C3A C4A C11A -108.84(17)
C13A C3A C4A C11A 62.8(2)
C2A C3A C4A C5A 7.58(19)
C13A C3A C4A C5A 179.21(16)
C10A C1A C5A C6A 67.1(2)
C2A C1A C5A C6A -115.70(17)
C10A C1A C5A C4A -168.64(18)
C2A C1A C5A C4A 8.61(19)
C12A C4A C5A C6A -15.8(2)
C11A C4A C5A C6A -135.12(16)
C3A C4A C5A C6A 109.73(16)
C12A C4A C5A C1A -135.04(15)
C11A C4A C5A C1A 105.68(16)
C3A C4A C5A C1A -9.48(17)
C1A C5A C6A C7A -65.2(2)
C4A C5A C6A C7A 178.69(17)
C5A C6A C7A C8A 6.3(3)
C6A C7A C8A C9A 33.2(3)
C7A C8A C9A C10A -0.8(4)
C2A C1A C10A C9A 175.54(19)
C5A C1A C10A C9A -7.8(3)
C8A C9A C10A C1A -30.8(3)
C2A C3A C13A C14A 31.1(3)
C4A C3A C13A C14A -139.00(18)
C2A C3A C13A C18A -149.2(2)
C4A C3A C13A C18A 40.7(3)
C18A C13A C14A C15A -0.4(3)
C3A C13A C14A C15A 179.32(18)
C13A C14A C15A C16A 1.3(3)
C14A C15A C16A C17A -1.1(3)
C14A C15A C16A N3A -179.24(17)
O1A N3A C16A C17A 12.0(3)
O2A N3A C16A C17A -167.30(18)
O1A N3A C16A C15A -169.83(18)
O2A N3A C16A C15A 10.8(3)
C15A C16A C17A C18A 0.1(3)
N3A C16A C17A C18A 178.19(17)
C16A C17A C18A C13A 0.8(3)
C14A C13A C18A C17A -0.7(3)
C3A C13A C18A C17A 179.62(18)
C10B C1B C2B C3B -175.2(2)
C5B C1B C2B C3B 4.4(2)
C1B C2B C3B C13B -174.33(17)
C1B C2B C3B C4B 4.2(2)
C2B C3B C4B C11B -133.69(17)
C13B C3B C4B C11B 44.9(2)
C2B C3B C4B C12B 107.00(18)
C13B C3B C4B C12B -74.4(2)
C2B C3B C4B C5B -10.5(2)
C13B C3B C4B C5B 168.06(16)
C10B C1B C5B C6B -67.6(2)
C2B C1B C5B C6B 112.73(18)
C10B C1B C5B C4B 169.07(18)
C2B C1B C5B C4B -10.6(2)
C11B C4B C5B C6B 16.5(2)
C12B C4B C5B C6B 136.65(16)
C3B C4B C5B C6B -105.11(17)
C11B C4B C5B C1B 133.96(15)
C12B C4B C5B C1B -105.94(16)
C3B C4B C5B C1B 12.30(18)
C1B C5B C6B C7B 66.0(2)
C4B C5B C6B C7B -179.04(18)
C5B C6B C7B C8B -6.0(3)
C6B C7B C8B C9B -35.3(3)
C7B C8B C9B C10B 2.4(3)
C2B C1B C10B C9B -172.7(2)
C5B C1B C10B C9B 7.8(3)
C8B C9B C10B C1B 30.7(3)
C2B C3B C13B C18B -158.9(2)
C4B C3B C13B C18B 22.7(3)
C2B C3B C13B C14B 22.8(3)
C4B C3B C13B C14B -155.48(17)
C18B C13B C14B C15B -1.5(3)
C3B C13B C14B C15B 176.78(18)
C13B C14B C15B C16B 0.8(3)
C14B C15B C16B C17B 1.2(3)
C14B C15B C16B N3B -177.59(17)
O1B N3B C16B C17B 13.2(3)
O2B N3B C16B C17B -167.87(19)
O1B N3B C16B C15B -168.0(2)
O2B N3B C16B C15B 11.0(3)
C15B C16B C17B C18B -2.4(3)
N3B C16B C17B C18B 176.40(17)
C16B C17B C18B C13B 1.6(3)
C14B C13B C18B C17B 0.3(3)
C3B C13B C18B C17B -177.94(17)
